data_2217145
loop_
_publ_author_name
'Meng, Qing-Guo'
'Wang, Lin-Tong'
'Liu, Yan-Zhen'
'Pang, Yan'

_publ_section_title
;
 Oxalatobis(propane-1,3-diamine)manganese(II) chloride monohydrate
;
_journal_coeditor_code IS2256
_journal_issue 1
_journal_name_full 'Acta Crystallographica Section E'
_journal_page_first m170
_journal_page_last m171
_journal_paper_doi 10.1107/S1600536807065361
_journal_volume 64
_journal_year 2008
_chemical_formula_iupac '[Mn (C2 O4) (C3 H10 N2)2] Cl, H2 O'
_chemical_formula_moiety 'C8 H20 Mn N4 O4 +, Cl -, H2 O'
_chemical_formula_sum 'C8 H22 Cl Mn N4 O5'
_chemical_formula_weight 344.69
_chemical_name_systematic
;
Oxalatobis(propane-1,3-diamine)manganese(II) chloride monohydrate
;
_space_group_IT_number 7
_symmetry_cell_setting monoclinic
_symmetry_space_group_name_Hall 'P -2yac'
_symmetry_space_group_name_H-M 'P 1 n 1'
_atom_sites_solution_hydrogens geom
_atom_sites_solution_primary direct
_atom_sites_solution_secondary difmap
_audit_creation_method SHELXL-97
_cell_angle_alpha 90.00
_cell_angle_beta 100.037(14)
_cell_angle_gamma 90.00
_cell_formula_units_Z 4
_cell_length_a 9.1286(17)
_cell_length_b 11.807(2)
_cell_length_c 13.912(3)
_cell_measurement_reflns_used 3060
_cell_measurement_temperature 293(2)
_cell_measurement_theta_max 24.99
_cell_measurement_theta_min 2.85
_cell_volume 1476.5(5)
_computing_cell_refinement 'SAINT-Plus (Bruker, 2001)'
_computing_data_collection 'APEX2 (Bruker, 2004)'
_computing_data_reduction 'SAINT-Plus (Bruker, 2001)'
_computing_molecular_graphics 'SHELXTL (Bruker, 2001)'
_computing_publication_material 'SHELXTL (Bruker, 2001)'
_computing_structure_refinement 'SHELXL97 (Sheldrick, 1997)'
_computing_structure_solution 'SHELXS97 (Sheldrick, 1997)'
_diffrn_ambient_temperature 293(2)
_diffrn_measured_fraction_theta_full 0.975
_diffrn_measured_fraction_theta_max 0.975
_diffrn_measurement_device_type 'Bruker APEXII CCD area-detector'
_diffrn_measurement_method '\f and \w scans'
_diffrn_radiation_monochromator graphite
_diffrn_radiation_source 'fine-focus sealed tube'
_diffrn_radiation_type MoK\a
_diffrn_radiation_wavelength 0.71073
_diffrn_reflns_av_R_equivalents 0.0226
_diffrn_reflns_av_sigmaI/netI 0.0265
_diffrn_reflns_limit_h_max 10
_diffrn_reflns_limit_h_min -1
_diffrn_reflns_limit_k_max 1
_diffrn_reflns_limit_k_min -14
_diffrn_reflns_limit_l_max 16
_diffrn_reflns_limit_l_min -16
_diffrn_reflns_number 3373
_diffrn_reflns_theta_full 24.99
_diffrn_reflns_theta_max 24.99
_diffrn_reflns_theta_min 2.28
_diffrn_standards_decay_% 0
_diffrn_standards_interval_count 0
_diffrn_standards_interval_time 0
_diffrn_standards_number 0
_exptl_absorpt_coefficient_mu 1.096
_exptl_absorpt_correction_T_max 0.7867
_exptl_absorpt_correction_T_min 0.6501
_exptl_absorpt_correction_type multi-scan
_exptl_absorpt_process_details '(<i>SADABS</i>; Bruker, 2001)'
_exptl_crystal_colour yellow
_exptl_crystal_density_diffrn 1.551
_exptl_crystal_density_method 'not measured'
_exptl_crystal_description block
_exptl_crystal_F_000 720
_exptl_crystal_size_max 0.43
_exptl_crystal_size_mid 0.28
_exptl_crystal_size_min 0.23
_refine_diff_density_max 0.528
_refine_diff_density_min -0.429
_refine_ls_abs_structure_details 'Flack (1983), 521 Friedel pairs'
_refine_ls_abs_structure_Flack 0.040(15)
_refine_ls_extinction_coef 0.0164(13)
_refine_ls_extinction_expression Fc^*^=kFc[1+0.001xFc^2^\l^3^/sin(2\q)]^-1/4^
_refine_ls_extinction_method SHELXL
_refine_ls_goodness_of_fit_ref 1.001
_refine_ls_hydrogen_treatment mixed
_refine_ls_matrix_type full
_refine_ls_number_parameters 356
_refine_ls_number_reflns 3060
_refine_ls_number_restraints 8
_refine_ls_restrained_S_all 1.000
_refine_ls_R_factor_all 0.0318
_refine_ls_R_factor_gt 0.0316
_refine_ls_shift/su_max_lt 0.001
_refine_ls_shift/su_mean <0.001
_refine_ls_structure_factor_coef Fsqd
_refine_ls_weighting_details 'calc w=1/[\s^2^(Fo^2^)+(0.0720P)^2^+0.2126P] where P=(Fo^2^+2Fc^2^)/3'
_refine_ls_weighting_scheme calc
_refine_ls_wR_factor_gt 0.0846
_refine_ls_wR_factor_ref 0.0850
_reflns_number_gt 3032
_reflns_number_total 3060
_reflns_threshold_expression I>2\s(I)
_cod_data_source_file is2256.cif
_cod_data_source_block I
_cod_depositor_comments
;
The following automatic conversions were performed:
'_symmetry_cell_setting' value 'Monoclinic' changed to 'monoclinic'
according to '/home/saulius/struct/CIF-dictionaries/cif_core.dic'
dictionary named 'cif_core.dic' version 2.4.1 from 2010-06-29.

Automatic conversion script
Id: cif_fix_enum 1527 2010-12-29 10:47:43Z saulius 

The following automatic conversions were performed:

'_symmetry_cell_setting' value 'Monoclinic' changed to 'monoclinic'
according to /home/saulius/struct/CIF-dictionaries/cif_core.dic
dictionary named 'cif_core.dic' version 2.4.1 from 2010-06-29.

Automatic conversion script
Id: cif_fix_values 1715 2011-07-08 13:25:40Z adriana 
;
_cod_original_cell_volume 1476.6(5)
_cod_original_sg_symbol_H-M 'P n'
_cod_database_code 2217145
_cod_database_fobs_code 2217145

loop_
_symmetry_equiv_pos_as_xyz
'x, y, z'
'x+1/2, -y, z+1/2'

loop_
_atom_site_type_symbol
_atom_site_label
_atom_site_fract_x
_atom_site_fract_y
_atom_site_fract_z
_atom_site_U_iso_or_equiv
_atom_site_adp_type
_atom_site_calc_flag
_atom_site_refinement_flags
_atom_site_occupancy
. . . . . . . . . .

loop_
_atom_type_symbol
_atom_type_description
_atom_type_scat_dispersion_real
_atom_type_scat_dispersion_imag
_atom_type_scat_source
C C 0.0033 0.0016 'International Tables Vol C Tables 4.2.6.8 and 6.1.1.4'
H H 0.0000 0.0000 'International Tables Vol C Tables 4.2.6.8 and 6.1.1.4'
N N 0.0061 0.0033 'International Tables Vol C Tables 4.2.6.8 and 6.1.1.4'
O O 0.0106 0.0060 'International Tables Vol C Tables 4.2.6.8 and 6.1.1.4'
Cl Cl 0.1484 0.1585 'International Tables Vol C Tables 4.2.6.8 and 6.1.1.4'
Mn Mn 0.3368 0.7283 'International Tables Vol C Tables 4.2.6.8 and 6.1.1.4'
K K 0.2009 0.2494 'International Tables Vol C Tables 4.2.6.8 and 6.1.1.4'

loop_
_cod_entry_issue_id
_cod_entry_issue_origin
_cod_entry_issue_severity
_cod_entry_issue_description
_cod_entry_issue_author
_cod_entry_issue_date
1 original retraction
;
    This file does not describe any real compound and was retracted by
    the authors. The previously deposited coordinates can be reviewed
    in older revisions of this file or in the COD Subversion
    repository, svn://www.crystallography.net/cod/retracted/.

    The precise reasons for the retraction and other circumstances are
    extensively discussed in the Acta Cryst. E editorial:

    Acta Cryst. E 68 (2012) e14--e15

    http://journals.iucr.org/e/issues/2012/07/00/me0451/index.html
    http://journals.iucr.org/e/issues/2012/07/00/me0451/me0451.pdf
    doi:10.1107/S1600536811037603
    (http://dx.doi.org/10.1107/S1600536811037603)
;
'Andrius Merkys' 2017-02-20
